data_2013989
loop_
_publ_author_name
'Ko\;sar, Ba\;sak'
'B\"uy\"ukg\"ung\"or, Orhan'
'Albayrak, \,Ci\(gdem'
'Odaba\,so\(glu, Mustafa'

_publ_section_title
;
 3-Hydroxy-6-[(4-hydroxyphenylamino)methylene]cyclohexa-2,4-dienone and
 2-hydroxy-6-[(4-hydroxyphenylamino)methylene]cyclohexa-2,4-dienone
;
_journal_issue 6
_journal_name_full 'Acta Crystallographica Section C'
_journal_page_first o458
_journal_page_last o460
_journal_paper_doi 10.1107/S0108270104010832
_journal_volume 60
_journal_year 2004
_chemical_formula_iupac 'C13 H11 N O3'
_chemical_formula_moiety 'C13 H11 N O3'
_chemical_formula_sum 'C13 H11 N O3'
_chemical_formula_weight 229.23
_chemical_melting_point 505.0(10)
_chemical_name_systematic
;
3-Hydroxy-6-[(4-hydroxyphenylamino)methylene]cyclohexa-2,4-dienone
;
_space_group_IT_number 15
_symmetry_cell_setting monoclinic
_symmetry_space_group_name_Hall '-C 2yc'
_symmetry_space_group_name_H-M 'C 1 2/c 1'
_atom_sites_solution_hydrogens difmap
_atom_sites_solution_primary direct
_atom_sites_solution_secondary difmap
_cell_angle_alpha 90.00
_cell_angle_beta 91.369(6)
_cell_angle_gamma 90.00
_cell_formula_units_Z 8
_cell_length_a 13.2579(11)
_cell_length_b 7.8772(8)
_cell_length_c 20.4502(15)
_cell_measurement_reflns_used 6435
_cell_measurement_temperature 293(2)
_cell_measurement_theta_max 27.65
_cell_measurement_theta_min 1.99
_cell_volume 2135.1(3)
_computing_cell_refinement X-AREA
_computing_data_collection 'X-AREA (Stoe & Cie, 2002)'
_computing_data_reduction 'X-RED (Stoe & Cie, 2002)'
_computing_molecular_graphics 'ORTEP-3 for Windows (Farrugia, 1997)'
_computing_publication_material 'WinGX (Farrugia, 1999)'
_computing_structure_refinement 'SHELXL97 (Sheldrick, 1997)'
_computing_structure_solution 'SHELXS97 (Sheldrick, 1997)'
_diffrn_ambient_temperature 293(2)
_diffrn_detector_area_resol_mean 6.67
_diffrn_measured_fraction_theta_full 0.990
_diffrn_measured_fraction_theta_max 0.990
_diffrn_measurement_device_type 'Stoe IPDS 2'
_diffrn_measurement_method \w
_diffrn_radiation_monochromator graphite
_diffrn_radiation_source 'fine-focus sealed tube'
_diffrn_radiation_type MoK\a
_diffrn_radiation_wavelength 0.71073
_diffrn_reflns_av_R_equivalents 0.0584
_diffrn_reflns_av_sigmaI/netI 0.0382
_diffrn_reflns_limit_h_max 17
_diffrn_reflns_limit_h_min -17
_diffrn_reflns_limit_k_max 10
_diffrn_reflns_limit_k_min -10
_diffrn_reflns_limit_l_max 26
_diffrn_reflns_limit_l_min -24
_diffrn_reflns_number 10511
_diffrn_reflns_theta_full 27.73
_diffrn_reflns_theta_max 27.73
_diffrn_reflns_theta_min 1.99
_diffrn_standards_decay_% <2
_diffrn_standards_number 0
_exptl_absorpt_coefficient_mu 0.102
_exptl_absorpt_correction_T_max 0.9816
_exptl_absorpt_correction_T_min 0.9646
_exptl_absorpt_correction_type integration
_exptl_absorpt_process_details '(X-RED; Stoe & Cie, 2002)'
_exptl_crystal_colour 'dark red'
_exptl_crystal_density_diffrn 1.426
_exptl_crystal_density_meas ?
_exptl_crystal_density_method 'not measured'
_exptl_crystal_description cylindrical
_exptl_crystal_F_000 960
_exptl_crystal_size_max 0.45
_exptl_crystal_size_mid 0.35
_exptl_crystal_size_min 0.21
_refine_diff_density_max 0.159
_refine_diff_density_min -0.156
_refine_ls_extinction_coef 0.0077(14)
_refine_ls_extinction_expression Fc^*^=kFc[1+0.001xFc^2^\l^3^/sin(2\q)]^-1/4^
_refine_ls_extinction_method 'SHELXL97 (Sheldrick, 1997)'
_refine_ls_goodness_of_fit_ref 0.937
_refine_ls_hydrogen_treatment refall
_refine_ls_matrix_type full
_refine_ls_number_parameters 199
_refine_ls_number_reflns 2486
_refine_ls_number_restraints 2
_refine_ls_restrained_S_all 0.944
_refine_ls_R_factor_all 0.0690
_refine_ls_R_factor_gt 0.0435
_refine_ls_shift/su_max 0.000
_refine_ls_shift/su_mean 0.000
_refine_ls_structure_factor_coef Fsqd
_refine_ls_weighting_details 'calc w = 1/[\s^2^(Fo^2^)+(0.0753P)^2^] where P=(Fo^2^+2Fc^2^)/3'
_refine_ls_weighting_scheme calc
_refine_ls_wR_factor_gt 0.1143
_refine_ls_wR_factor_ref 0.1233
_reflns_number_gt 1563
_reflns_number_total 2486
_reflns_threshold_expression I>2\s(I)
_cod_data_source_file fr1477.cif
_cod_data_source_block I
_cod_depositor_comments
;
The following automatic conversions were performed:

'_chemical_melting_point' value '504-506' was changed to '505.0(10)'
- the average value was taken and precision was estimated.

Automatic conversion script
Id: cif_fix_values 1646 2011-03-28 12:23:43Z adriana 

The following automatic conversions were performed:

'_chemical_melting_point' value '504-506' was changed to '505.0(10)'
- the average value was taken and precision was estimated.

Automatic conversion script
Id: cif_fix_values 1715 2011-07-08 13:25:40Z adriana 

The following automatic conversions were performed:

'_exptl_crystal_density_meas' value 'not measured' was changed to '?'
- the value is perceived as not measured.

Automatic conversion script
Id: cif_fix_values 3008 2015-01-20 13:52:24Z robertas 
;
_cod_original_sg_symbol_H-M 'C 2/c'
_cod_database_code 2013989
_cod_database_fobs_code 2013989

loop_
_symmetry_equiv_pos_as_xyz
'x, y, z'
'-x, y, -z+1/2'
'x+1/2, y+1/2, z'
'-x+1/2, y+1/2, -z+1/2'
'-x, -y, -z'
'x, -y, z-1/2'
'-x+1/2, -y+1/2, -z'
'x+1/2, -y+1/2, z-1/2'

loop_
_atom_site_label
_atom_site_fract_x
_atom_site_fract_y
_atom_site_fract_z
_atom_site_U_iso_or_equiv
_atom_site_adp_type
_atom_site_calc_flag
_atom_site_refinement_flags
_atom_site_occupancy
_atom_site_disorder_assembly
_atom_site_disorder_group
_atom_site_type_symbol
C1 0.47885(12) 0.04312(18) 0.38194(7) 0.0481(4) Uani d . 1 . . C
C2 0.41946(13) 0.0346(2) 0.43672(8) 0.0549(4) Uani d . 1 . . C
C3 0.36464(14) -0.1097(2) 0.44864(8) 0.0568(4) Uani d . 1 . . C
C4 0.36660(13) -0.24587(19) 0.40626(8) 0.0531(4) Uani d . 1 . . C
C5 0.42554(14) -0.2375(2) 0.35132(8) 0.0548(4) Uani d . 1 . . C
C6 0.48178(13) -0.0942(2) 0.33986(8) 0.0537(4) Uani d . 1 . . C
C7 0.55882(13) 0.3190(2) 0.40342(8) 0.0523(4) Uani d . 1 . . C
C8 0.61561(12) 0.45820(18) 0.38323(7) 0.0484(4) Uani d . 1 . . C
C9 0.63712(13) 0.5918(2) 0.42783(8) 0.0535(4) Uani d . 1 . . C
C10 0.69340(13) 0.72785(19) 0.41131(7) 0.0520(4) Uani d . 1 . . C
C11 0.73387(12) 0.73564(17) 0.34762(7) 0.0461(4) Uani d . 1 . . C
C12 0.71393(12) 0.60878(18) 0.30277(7) 0.0482(4) Uani d . 1 . . C
C13 0.65495(11) 0.46856(17) 0.31863(7) 0.0462(4) Uani d . 1 . . C
N1 0.53662(10) 0.18849(16) 0.36650(6) 0.0519(3) Uani d . 1 . . N
O1 0.31075(12) -0.38408(16) 0.42144(6) 0.0773(4) Uani d D 1 . . O
O3 0.79215(9) 0.86810(13) 0.33348(5) 0.0584(3) Uani d D 1 . . O
O2 0.63456(9) 0.34721(13) 0.27654(5) 0.0597(4) Uani d . 1 . . O
H1 0.5664(15) 0.200(2) 0.3240(10) 0.076(6) Uiso d . 1 . . H
H2 0.4170(13) 0.133(2) 0.4671(9) 0.058(5) Uiso d . 1 . . H
H3 0.3231(15) -0.114(2) 0.4860(10) 0.072(5) Uiso d . 1 . . H
H5 0.4239(13) -0.340(2) 0.3208(9) 0.063(5) Uiso d . 1 . . H
H6 0.5236(14) -0.084(2) 0.3010(10) 0.070(5) Uiso d . 1 . . H
H7 0.5343(14) 0.317(2) 0.4473(9) 0.064(5) Uiso d . 1 . . H
H9 0.6101(14) 0.584(2) 0.4729(10) 0.071(5) Uiso d . 1 . . H
H10 0.7081(13) 0.825(2) 0.4411(9) 0.058(5) Uiso d . 1 . . H
H11 0.3137(18) -0.469(3) 0.3848(12) 0.110(8) Uiso d D 1 . . H
H12 0.7423(14) 0.616(2) 0.2593(9) 0.065(5) Uiso d . 1 . . H
H33 0.819(2) 0.862(3) 0.2911(10) 0.126(9) Uiso d D 1 . . H

loop_
_atom_site_aniso_label
_atom_site_aniso_U_11
_atom_site_aniso_U_22
_atom_site_aniso_U_33
_atom_site_aniso_U_12
_atom_site_aniso_U_13
_atom_site_aniso_U_23
C1 0.0498(8) 0.0458(7) 0.0489(8) -0.0043(7) 0.0055(7) 0.0021(6)
C2 0.0628(10) 0.0481(8) 0.0545(9) -0.0080(7) 0.0143(8) -0.0077(7)
C3 0.0661(10) 0.0537(9) 0.0515(9) -0.0122(7) 0.0154(8) -0.0044(7)
C4 0.0621(10) 0.0459(8) 0.0516(9) -0.0097(7) 0.0054(8) 0.0012(7)
C5 0.0662(11) 0.0484(8) 0.0498(8) -0.0056(7) 0.0046(8) -0.0051(7)
C6 0.0607(10) 0.0550(9) 0.0457(8) -0.0052(7) 0.0082(7) -0.0011(7)
C7 0.0593(10) 0.0476(8) 0.0505(8) -0.0045(7) 0.0115(7) -0.0002(7)
C8 0.0543(8) 0.0445(7) 0.0468(8) -0.0032(7) 0.0113(7) -0.0007(6)
C9 0.0668(10) 0.0504(8) 0.0441(8) -0.0058(7) 0.0148(7) -0.0027(6)
C10 0.0682(10) 0.0458(8) 0.0424(7) -0.0072(7) 0.0094(7) -0.0030(6)
C11 0.0555(9) 0.0390(7) 0.0442(8) -0.0022(6) 0.0078(7) 0.0022(6)
C12 0.0592(9) 0.0438(8) 0.0423(7) -0.0025(6) 0.0116(7) -0.0003(6)
C13 0.0524(8) 0.0417(7) 0.0449(8) -0.0004(6) 0.0087(6) -0.0042(6)
N1 0.0563(8) 0.0482(7) 0.0519(7) -0.0087(6) 0.0132(6) 0.0008(6)
O1 0.1127(11) 0.0573(7) 0.0632(8) -0.0355(7) 0.0265(8) -0.0087(6)
O3 0.0830(8) 0.0448(5) 0.0481(6) -0.0176(5) 0.0177(6) -0.0030(5)
O2 0.0783(8) 0.0504(6) 0.0516(6) -0.0157(6) 0.0212(6) -0.0136(5)

loop_
_atom_type_symbol
_atom_type_description
_atom_type_scat_dispersion_real
_atom_type_scat_dispersion_imag
_atom_type_scat_source
C C 0.0033 0.0016 'International Tables Vol C Tables 4.2.6.8 and 6.1.1.4'
H H 0.0000 0.0000 'International Tables Vol C Tables 4.2.6.8 and 6.1.1.4'
N N 0.0061 0.0033 'International Tables Vol C Tables 4.2.6.8 and 6.1.1.4'
O O 0.0106 0.0060 'International Tables Vol C Tables 4.2.6.8 and 6.1.1.4'

loop_
_geom_angle_atom_site_label_1
_geom_angle_atom_site_label_2
_geom_angle_atom_site_label_3
_geom_angle
_geom_angle_publ_flag
C6 C1 C2 119.33(14) ?
C6 C1 N1 118.02(13) ?
C2 C1 N1 122.65(14) ?
C3 C2 C1 119.76(15) ?
C3 C2 H2 120.5(9) ?
C1 C2 H2 119.7(9) ?
C2 C3 C4 120.91(14) ?
C2 C3 H3 119.5(11) ?
C4 C3 H3 119.6(11) ?
O1 C4 C3 117.49(14) ?
O1 C4 C5 123.04(14) ?
C3 C4 C5 119.46(14) ?
C6 C5 C4 119.70(14) ?
C6 C5 H5 123.3(10) ?
C4 C5 H5 117.0(10) ?
C5 C6 C1 120.81(14) ?
C5 C6 H6 121.6(11) ?
C1 C6 H6 117.6(11) ?
N1 C7 C8 124.24(14) ?
N1 C7 H7 116.9(10) ?
C8 C7 H7 118.9(10) ?
C7 C8 C9 119.60(13) yes
C7 C8 C13 121.79(13) yes
C9 C8 C13 118.59(13) ?
C10 C9 C8 122.08(14) ?
C10 C9 H9 119.4(11) ?
C8 C9 H9 118.5(11) ?
C9 C10 C11 119.03(14) ?
C9 C10 H10 123.8(9) ?
C11 C10 H10 117.1(9) ?
O3 C11 C12 121.73(13) ?
O3 C11 C10 117.74(13) ?
C12 C11 C10 120.53(13) ?
C11 C12 C13 121.26(13) ?
C11 C12 H12 119.5(10) ?
C13 C12 H12 119.2(10) ?
O2 C13 C12 122.19(12) yes
O2 C13 C8 119.33(12) yes
C12 C13 C8 118.49(13) ?
C7 N1 C1 128.54(13) ?
C7 N1 H1 110.8(12) ?
C1 N1 H1 120.7(12) ?
C4 O1 H11 109.4(14) ?
C11 O3 H33 113.2(15) ?

loop_
_geom_bond_atom_site_label_1
_geom_bond_atom_site_label_2
_geom_bond_site_symmetry_2
_geom_bond_distance
_geom_bond_publ_flag
C1 C6 . 1.383(2) ?
C1 C2 . 1.386(2) ?
C1 N1 . 1.4174(19) yes
C2 C3 . 1.374(2) ?
C2 H2 . 0.992(17) ?
C3 C4 . 1.380(2) ?
C3 H3 . 0.95(2) ?
C4 O1 . 1.3568(18) yes
C4 C5 . 1.385(2) ?
C5 C6 . 1.376(2) ?
C5 H5 . 1.022(18) ?
C6 H6 . 0.982(19) ?
C7 N1 . 1.305(2) yes
C7 C8 . 1.398(2) yes
C7 H7 . 0.961(19) ?
C8 C9 . 1.417(2) ?
C8 C13 . 1.4343(19) ?
C9 C10 . 1.353(2) ?
C9 H9 . 0.999(19) ?
C10 C11 . 1.422(2) ?
C10 H10 . 0.994(18) ?
C11 O3 . 1.3342(17) yes
C11 C12 . 1.378(2) ?
C12 C13 . 1.396(2) ?
C12 H12 . 0.975(19) ?
C13 O2 . 1.3101(17) yes
N1 H1 . 0.967(19) ?
O1 H11 . 1.01(3) ?
O3 H33 . 0.947(17) ?

loop_
_geom_hbond_atom_site_label_D
_geom_hbond_atom_site_label_H
_geom_hbond_atom_site_label_A
_geom_hbond_site_symmetry_A
_geom_hbond_distance_DH
_geom_hbond_distance_HA
_geom_hbond_distance_DA
_geom_hbond_angle_DHA
N1 H1 O2 . 0.967(19) 1.77(2) 2.5976(16) 141.0(17)
O1 H11 O3 3_435 1.01(3) 1.68(3) 2.6619(16) 165(2)
O3 H33 O2 4_655 0.947(17) 1.531(17) 2.4775(14) 178(3)

loop_
_geom_torsion_atom_site_label_1
_geom_torsion_atom_site_label_2
_geom_torsion_atom_site_label_3
_geom_torsion_atom_site_label_4
_geom_torsion
_geom_torsion_publ_flag
C6 C1 C2 C3 0.2(3) ?
N1 C1 C2 C3 179.49(16) ?
C1 C2 C3 C4 -1.0(3) ?
C2 C3 C4 O1 179.79(17) ?
C2 C3 C4 C5 0.7(3) ?
O1 C4 C5 C6 -178.68(17) ?
C3 C4 C5 C6 0.4(3) ?
C4 C5 C6 C1 -1.2(3) ?
C2 C1 C6 C5 0.9(3) ?
N1 C1 C6 C5 -178.47(16) ?
N1 C7 C8 C9 -178.70(16) ?
N1 C7 C8 C13 0.0(3) yes
C7 C8 C9 C10 178.65(17) ?
C13 C8 C9 C10 -0.1(2) ?
C8 C9 C10 C11 -1.2(3) ?
C9 C10 C11 O3 -177.56(16) ?
C9 C10 C11 C12 1.7(2) ?
O3 C11 C12 C13 178.35(15) ?
C10 C11 C12 C13 -0.9(2) ?
C11 C12 C13 O2 179.53(15) ?
C11 C12 C13 C8 -0.4(2) ?
C7 C8 C13 O2 2.3(2) ?
C9 C8 C13 O2 -179.06(15) ?
C7 C8 C13 C12 -177.80(16) ?
C9 C8 C13 C12 0.9(2) ?
C8 C7 N1 C1 -179.09(16) ?
C6 C1 N1 C7 -167.43(17) ?
C2 C1 N1 C7 13.2(3) ?

loop_
_cod_related_entry_id
_cod_related_entry_database
_cod_related_entry_code
1 ChemSpider 30652388
